data_2239630
loop_
_publ_author_name
'Soudani, Sarra'
'Wenger, Emmanuel'
'Jelsch, Christian'
'Ben Nasr, Cherif'

_publ_section_title
;
 Bis(2-amino-4-methyl-6-oxo-3,6-dihydropyrimidin-1-ium) sulfate
 monohydrate
;
_journal_coeditor_code BG2531
_journal_issue 7
_journal_name_full 'Acta Crystallographica Section E'
_journal_page_first o747
_journal_page_last o748
_journal_paper_doi 10.1107/S1600536814012513
_journal_volume 70
_journal_year 2014
_chemical_formula_iupac '2C5 H8 N3 O +, S O4 2-, H2 O'
_chemical_formula_moiety '2(C5 H8 N3 O +), O4 S 2-, H2 O'
_chemical_formula_sum 'C10 H18 N6 O7 S'
_chemical_formula_weight 366.36
_chemical_name_systematic
;
Bis(2-amino-4-methyl-6-oxo-3,6-dihydropyrimidin-1-ium) sulfate monohydrate
;
_space_group_IT_number 2
_symmetry_cell_setting triclinic
_symmetry_space_group_name_Hall '-P 1'
_symmetry_space_group_name_H-M 'P -1'
_atom_sites_solution_hydrogens geom
_atom_sites_solution_primary direct
_atom_sites_solution_secondary difmap
_audit_creation_method SHELXL-97
_cell_angle_alpha 113.480(5)
_cell_angle_beta 91.009(7)
_cell_angle_gamma 98.906(5)
_cell_formula_units_Z 2
_cell_length_a 6.797(5)
_cell_length_b 10.339(6)
_cell_length_c 12.110(7)
_cell_measurement_temperature 100(2)
_cell_measurement_theta_max 33.44
_cell_measurement_theta_min 2.19
_cell_volume 768.2(8)
_computing_cell_refinement 'SAINT (Bruker, 2012)'
_computing_data_collection 'APEX2 (Bruker, 2007)'
_computing_data_reduction 'SAINT (Bruker, 2012)'
_computing_molecular_graphics 'ORTEP-3 for Windows (Farrugia, 2012)'
_computing_publication_material 'SHELXL97 (Sheldrick, 2008)'
_computing_structure_refinement 'SHELXL97 (Sheldrick, 2008)'
_computing_structure_solution 'SHELXS97 (Sheldrick, 2008)'
_diffrn_ambient_temperature 100(2)
_diffrn_measured_fraction_theta_full 0.995
_diffrn_measured_fraction_theta_max 0.995
_diffrn_measurement_device_type 'Bruker APEXII CCD'
_diffrn_measurement_method '\w scans'
_diffrn_radiation_monochromator mirror
_diffrn_radiation_source 'fine-focus sealed tube'
_diffrn_radiation_type MoK\a
_diffrn_radiation_wavelength 0.71073
_diffrn_reflns_av_R_equivalents 0.0000
_diffrn_reflns_av_sigmaI/netI 0.0428
_diffrn_reflns_limit_h_max 10
_diffrn_reflns_limit_h_min 0
_diffrn_reflns_limit_k_max 15
_diffrn_reflns_limit_k_min -15
_diffrn_reflns_limit_l_max 18
_diffrn_reflns_limit_l_min -18
_diffrn_reflns_number 5784
_diffrn_reflns_theta_full 33.05
_diffrn_reflns_theta_max 33.05
_diffrn_reflns_theta_min 3.05
_exptl_absorpt_coefficient_mu 0.261
_exptl_absorpt_correction_T_max 0.97
_exptl_absorpt_correction_T_min 0.92
_exptl_absorpt_correction_type multi-scan
_exptl_absorpt_process_details '(SADABS; Sheldrick, 2008)'
_exptl_crystal_colour colourless
_exptl_crystal_density_diffrn 1.584
_exptl_crystal_density_method 'not measured'
_exptl_crystal_description prism
_exptl_crystal_F_000 384
_exptl_crystal_size_max 0.27
_exptl_crystal_size_mid 0.19
_exptl_crystal_size_min 0.12
_refine_diff_density_max 0.643
_refine_diff_density_min -0.383
_refine_ls_extinction_method none
_refine_ls_goodness_of_fit_ref 1.354
_refine_ls_hydrogen_treatment mixed
_refine_ls_matrix_type full
_refine_ls_number_parameters 289
_refine_ls_number_reflns 5784
_refine_ls_number_restraints 15
_refine_ls_restrained_S_all 1.352
_refine_ls_R_factor_all 0.0920
_refine_ls_R_factor_gt 0.0806
_refine_ls_shift/su_max 0.000
_refine_ls_shift/su_mean 0.000
_refine_ls_structure_factor_coef Fsqd
_refine_ls_weighting_details 'calc w=1/[\s^2^(Fo^2^)+(0.0440P)^2^+0.4148P] where P=(Fo^2^+2Fc^2^)/3'
_refine_ls_weighting_scheme calc
_refine_ls_wR_factor_gt 0.1276
_refine_ls_wR_factor_ref 0.1313
_reflns_number_gt 5347
_reflns_number_total 5784
_reflns_threshold_expression I>2sigma(I)
_cod_data_source_file bg2531sup1.cif
_cod_data_source_block I
_cod_database_code 2239630
_cod_database_fobs_code 2239630

loop_
_symmetry_equiv_pos_as_xyz
'x, y, z'
'-x, -y, -z'

loop_
_atom_site_type_symbol
_atom_site_label
_atom_site_fract_x
_atom_site_fract_y
_atom_site_fract_z
_atom_site_U_iso_or_equiv
_atom_site_adp_type
_atom_site_calc_flag
_atom_site_refinement_flags
_atom_site_occupancy
_atom_site_symmetry_multiplicity
S S1 0.32594(6) 0.79761(4) 0.06036(4) 0.00888(9) Uani d . 1 1
O O4 0.10950(17) 0.75634(13) 0.01545(11) 0.0129(2) Uani d . 1 1
O O5 0.39545(18) 0.67318(13) 0.06868(11) 0.0136(2) Uani d . 1 1
O O6 0.44256(18) 0.84309(13) -0.02448(11) 0.0137(2) Uani d . 1 1
O O7 0.34949(19) 0.91648(13) 0.18190(11) 0.0161(3) Uani d . 1 1
C C1 -0.1015(2) 0.07187(17) 0.18509(14) 0.0097(3) Uani d . 1 1
N N1 -0.1580(2) -0.04398(16) 0.08537(13) 0.0125(3) Uani d . 1 1
N N2 -0.2110(2) 0.17792(15) 0.22132(13) 0.0113(3) Uani d . 1 1
C C3 -0.1599(2) 0.30560(18) 0.32540(15) 0.0121(3) Uani d . 1 1
O O3 -0.2627(2) 0.39938(14) 0.34694(12) 0.0188(3) Uani d . 1 1
C C4 0.0171(3) 0.31382(18) 0.39715(15) 0.0128(3) Uani d . 1 1
C C5 0.1275(2) 0.20844(17) 0.35890(15) 0.0109(3) Uani d D 1 1
C C6 0.3178(3) 0.2130(2) 0.42459(17) 0.0171(3) Uani d . 1 1
N N7 0.0687(2) 0.08908(15) 0.25224(13) 0.0108(3) Uani d . 1 1
C C11 -0.0959(2) 0.61151(17) 0.19155(15) 0.0113(3) Uani d . 1 1
N N11 -0.2643(2) 0.58800(17) 0.12550(14) 0.0145(3) Uani d . 1 1
N N12 -0.0358(2) 0.73732(16) 0.28733(13) 0.0138(3) Uani d . 1 1
C C13 0.1415(3) 0.76947(19) 0.36118(16) 0.0151(3) Uani d . 1 1
O O13 0.1845(2) 0.88853(14) 0.44418(12) 0.0226(3) Uani d . 1 1
C C14 0.2552(3) 0.65558(19) 0.33060(16) 0.0153(3) Uani d . 1 1
C C15 0.1953(2) 0.53064(18) 0.23358(15) 0.0119(3) Uani d D 1 1
C C16 0.3067(3) 0.4085(2) 0.18954(17) 0.0149(3) Uani d . 1 1
N N17 0.0195(2) 0.51065(15) 0.16497(13) 0.0111(3) Uani d . 1 1
O O8 0.6783(2) 0.91155(15) 0.32711(12) 0.0190(3) Uani d . 1 1
H H1A -0.274(4) -0.063(3) 0.046(2) 0.020(6) Uiso d . 1 1
H H1B -0.082(4) -0.104(3) 0.064(2) 0.019(6) Uiso d . 1 1
H H2 -0.310(4) 0.173(3) 0.168(2) 0.028(7) Uiso d . 1 1
H H4 0.060(4) 0.398(2) 0.472(2) 0.019(6) Uiso d . 1 1
H H6A 0.344(3) 0.302(3) 0.4979(18) 0.032(7) Uiso d D 1 1
H H6B 0.425(2) 0.212(3) 0.379(2) 0.031(7) Uiso d D 1 1
H H6C 0.306(4) 0.130(3) 0.444(2) 0.038(8) Uiso d D 1 1
H H7 0.143(4) 0.028(3) 0.230(2) 0.029(7) Uiso d . 1 1
H H11A -0.303(4) 0.505(3) 0.065(3) 0.029(7) Uiso d . 1 1
H H11B -0.337(4) 0.657(3) 0.143(2) 0.026(6) Uiso d . 1 1
H H12 -0.118(4) 0.804(3) 0.305(2) 0.027(6) Uiso d . 1 1
H H14 0.374(4) 0.672(3) 0.378(2) 0.023(6) Uiso d . 1 1
H H16A 0.417(3) 0.424(3) 0.245(2) 0.031(7) Uiso d D 1 1
H H16B 0.351(3) 0.397(2) 0.1108(18) 0.024(6) Uiso d D 1 1
H H16C 0.220(4) 0.3214(14) 0.178(2) 0.021(6) Uiso d D 1 1
H H17 -0.020(4) 0.432(3) 0.109(3) 0.030(7) Uiso d . 1 1
H H8A 0.694(5) 0.983(3) 0.396(3) 0.041(8) Uiso d . 1 1
H H8B 0.577(4) 0.914(3) 0.290(3) 0.030(7) Uiso d . 1 1

loop_
_atom_site_aniso_label
_atom_site_aniso_U_11
_atom_site_aniso_U_22
_atom_site_aniso_U_33
_atom_site_aniso_U_12
_atom_site_aniso_U_13
_atom_site_aniso_U_23
S1 0.00752(16) 0.00803(17) 0.00983(17) 0.00195(12) -0.00157(12) 0.00220(13)
O4 0.0068(5) 0.0115(5) 0.0166(6) 0.0011(4) -0.0022(4) 0.0021(4)
O5 0.0146(6) 0.0110(5) 0.0163(6) 0.0039(4) -0.0024(5) 0.0062(5)
O6 0.0106(5) 0.0167(6) 0.0154(6) 0.0004(4) -0.0017(4) 0.0090(5)
O7 0.0152(6) 0.0146(6) 0.0124(6) 0.0066(5) -0.0038(5) -0.0022(4)
C1 0.0081(6) 0.0115(7) 0.0100(7) 0.0016(5) 0.0006(5) 0.0048(6)
N1 0.0091(6) 0.0125(6) 0.0126(6) 0.0027(5) -0.0017(5) 0.0015(5)
N2 0.0098(6) 0.0124(6) 0.0113(6) 0.0043(5) -0.0009(5) 0.0034(5)
C3 0.0113(7) 0.0123(7) 0.0119(7) 0.0020(6) 0.0001(6) 0.0041(6)
O3 0.0181(6) 0.0157(6) 0.0202(6) 0.0088(5) -0.0010(5) 0.0028(5)
C4 0.0133(7) 0.0115(7) 0.0116(7) 0.0019(6) -0.0020(6) 0.0026(6)
C5 0.0099(7) 0.0110(7) 0.0111(7) 0.0000(5) -0.0015(5) 0.0044(6)
C6 0.0141(8) 0.0163(8) 0.0184(8) 0.0029(6) -0.0066(6) 0.0048(7)
N7 0.0088(6) 0.0101(6) 0.0117(6) 0.0030(5) -0.0013(5) 0.0022(5)
C11 0.0107(7) 0.0110(7) 0.0121(7) 0.0009(6) 0.0004(6) 0.0051(6)
N11 0.0112(6) 0.0115(6) 0.0186(7) 0.0032(5) -0.0040(5) 0.0037(6)
N12 0.0143(7) 0.0109(6) 0.0132(6) 0.0026(5) -0.0013(5) 0.0019(5)
C13 0.0162(8) 0.0151(8) 0.0122(7) 0.0002(6) -0.0014(6) 0.0048(6)
O13 0.0290(7) 0.0153(6) 0.0152(6) -0.0003(5) -0.0051(5) -0.0007(5)
C14 0.0135(8) 0.0181(8) 0.0128(7) 0.0004(6) -0.0038(6) 0.0056(6)
C15 0.0092(7) 0.0156(7) 0.0129(7) 0.0018(6) -0.0003(6) 0.0081(6)
C16 0.0111(7) 0.0178(8) 0.0173(8) 0.0052(6) 0.0008(6) 0.0077(7)
N17 0.0093(6) 0.0100(6) 0.0116(6) 0.0015(5) -0.0019(5) 0.0021(5)
O8 0.0199(7) 0.0198(7) 0.0130(6) 0.0092(5) -0.0041(5) 0.0004(5)

loop_
_atom_type_symbol
_atom_type_description
_atom_type_scat_dispersion_real
_atom_type_scat_dispersion_imag
_atom_type_scat_source
C C 0.0033 0.0016 'International Tables Vol C Tables 4.2.6.8 and 6.1.1.4'
H H 0.0000 0.0000 'International Tables Vol C Tables 4.2.6.8 and 6.1.1.4'
N N 0.0061 0.0033 'International Tables Vol C Tables 4.2.6.8 and 6.1.1.4'
O O 0.0106 0.0060 'International Tables Vol C Tables 4.2.6.8 and 6.1.1.4'
S S 0.1246 0.1234 'International Tables Vol C Tables 4.2.6.8 and 6.1.1.4'

loop_
_geom_angle_atom_site_label_1
_geom_angle_atom_site_label_2
_geom_angle_atom_site_label_3
_geom_angle
O5 S1 O7 109.31(8)
O5 S1 O6 109.99(8)
O7 S1 O6 110.24(9)
O5 S1 O4 108.97(8)
O7 S1 O4 108.81(7)
O6 S1 O4 109.49(8)
N1 C1 N7 120.88(15)
N1 C1 N2 120.63(15)
N7 C1 N2 118.48(15)
C1 N1 H1A 122.7(16)
C1 N1 H1B 117.4(17)
H1A N1 H1B 120(2)
C1 N2 C3 124.22(14)
C1 N2 H2 116.8(17)
C3 N2 H2 118.0(17)
O3 C3 N2 119.39(15)
O3 C3 C4 125.98(16)
N2 C3 C4 114.61(14)
C5 C4 C3 120.56(15)
C5 C4 H4 120.1(14)
C3 C4 H4 119.2(14)
C4 C5 N7 120.36(15)
C4 C5 C6 123.67(15)
N7 C5 C6 115.96(15)
C5 C6 H6A 108.6(13)
C5 C6 H6B 112.1(14)
H6A C6 H6B 108(2)
C5 C6 H6C 109.4(14)
H6A C6 H6C 111(2)
H6B C6 H6C 108(2)
C1 N7 C5 121.60(14)
C1 N7 H7 120.5(19)
C5 N7 H7 117.9(19)
N11 C11 N17 120.64(15)
N11 C11 N12 120.77(16)
N17 C11 N12 118.59(15)
C11 N11 H11A 119.9(18)
C11 N11 H11B 119.6(17)
H11A N11 H11B 120(2)
C11 N12 C13 123.73(15)
C11 N12 H12 117.5(17)
C13 N12 H12 118.8(17)
O13 C13 N12 118.40(17)
O13 C13 C14 126.54(17)
N12 C13 C14 115.06(15)
C15 C14 C13 120.77(16)
C15 C14 H14 121.2(15)
C13 C14 H14 118.0(15)
C14 C15 N17 119.59(16)
C14 C15 C16 125.40(16)
N17 C15 C16 115.00(15)
C15 C16 H16A 110.6(13)
C15 C16 H16B 109.0(12)
H16A C16 H16B 111(2)
C15 C16 H16C 110.2(12)
H16A C16 H16C 110(2)
H16B C16 H16C 106(2)
C11 N17 C15 122.20(15)
C11 N17 H17 119.0(19)
C15 N17 H17 118.7(19)
H8A O8 H8B 108(3)

loop_
_geom_bond_atom_site_label_1
_geom_bond_atom_site_label_2
_geom_bond_distance
S1 O5 1.4759(14)
S1 O7 1.4805(14)
S1 O6 1.4843(14)
S1 O4 1.4949(16)
C1 N1 1.315(2)
C1 N7 1.349(2)
C1 N2 1.353(2)
N1 H1A 0.87(3)
N1 H1B 0.83(3)
N2 C3 1.403(2)
N2 H2 0.91(3)
C3 O3 1.229(2)
C3 C4 1.443(2)
C4 C5 1.352(2)
C4 H4 0.97(2)
C5 N7 1.382(2)
C5 C6 1.491(2)
C6 H6A 0.98(2)
C6 H6B 0.92(2)
C6 H6C 0.97(2)
N7 H7 0.83(3)
C11 N11 1.318(2)
C11 N17 1.342(2)
C11 N12 1.349(2)
N11 H11A 0.87(3)
N11 H11B 0.89(3)
N12 C13 1.402(2)
N12 H12 0.91(3)
C13 O13 1.226(2)
C13 C14 1.437(3)
C14 C15 1.351(2)
C14 H14 0.94(3)
C15 N17 1.383(2)
C15 C16 1.492(3)
C16 H16A 0.95(2)
C16 H16B 0.972(19)
C16 H16C 0.953(19)
N17 H17 0.83(3)
O8 H8A 0.86(3)
O8 H8B 0.82(3)

loop_
_geom_hbond_atom_site_label_D
_geom_hbond_atom_site_label_H
_geom_hbond_atom_site_label_A
_geom_hbond_site_symmetry_A
_geom_hbond_distance_DH
_geom_hbond_distance_HA
_geom_hbond_distance_DA
_geom_hbond_angle_DHA
N1 H1A O6 1_445 0.87(3) 2.02(3) 2.856(3) 161(3)
N1 H1B O4 1_545 0.83(3) 2.01(3) 2.847(4) 178(2)
N2 H2 O6 2_565 0.91(3) 1.88(2) 2.749(4) 161(2)
N7 H7 O7 1_545 0.83(3) 1.91(3) 2.730(4) 170(3)
N11 H11A O5 2_565 0.87(3) 1.91(3) 2.782(6) 178(3)
N11 H11B O5 1_455 0.89(3) 2.07(3) 2.767(3) 134(2)
N12 H12 O8 1_455 0.92(3) 1.87(3) 2.771(4) 170(3)
N17 H17 O4 2_565 0.82(3) 1.92(3) 2.746(6) 177(3)
O8 H8A O13 2_676 0.86(3) 1.94(3) 2.750(5) 158(3)
O8 H8B O7 1_555 0.83(3) 2.02(3) 2.839(4) 173(3)
C4 H4 O3 2_566 0.97(2) 2.54(2) 3.485(3) 165(2)
C6 H6C O13 1_545 0.968 2.51 3.440(3) 162(2)
C16 H16A O3 1_655 0.946 2.583 3.499(5) 163(2)
